data_1520672
loop_
_publ_author_name
'Shi, Yu-Sheng'
'Liu, Yun-Bao'
'Ma, Shuang-Gang'
'Li, Yong'
'Qu, Jing'
'Li, Li'
'Yuan, Shao-Peng'
'Hou, Qi'
'Li, Yu-Huan'
'Jiang, Jian-Dong'
'Yu, Shi-Shan'

_publ_section_title
;
 Bioactive Sesquiterpenes and Lignans from the Fruits of Xanthium
 sibiricum.
;
_journal_issue 7
_journal_name_full 'Journal of natural products'
_journal_page_first 1526
_journal_page_last 1535
_journal_paper_doi 10.1021/np500951s
_journal_volume 78
_journal_year 2015
_chemical_formula_sum 'C11 H14 O3'
_chemical_formula_weight 194.22
_chemical_name_systematic
; 
 ? 
;
_space_group_IT_number 19
_symmetry_space_group_name_Hall 'P 2ac 2ab'
_symmetry_space_group_name_H-M 'P 21 21 21'
_atom_sites_solution_hydrogens geom
_atom_sites_solution_primary direct
_atom_sites_solution_secondary difmap
_audit_creation_method SHELXL-97
_cell_angle_alpha 90.00
_cell_angle_beta 90.00
_cell_angle_gamma 90.00
_cell_formula_units_Z 4
_cell_length_a 6.1491(5)
_cell_length_b 8.0979(5)
_cell_length_c 20.2092(14)
_cell_measurement_temperature 103(2)
_cell_volume 1006.31(12)
_computing_structure_refinement 'SHELXL-97 (Sheldrick, 1997)'
_computing_structure_solution 'SHELXS-97 (Sheldrick, 1990)'
_diffrn_ambient_temperature 103(2)
_diffrn_measured_fraction_theta_full 0.990
_diffrn_measured_fraction_theta_max 0.990
_diffrn_radiation_monochromator graphite
_diffrn_radiation_source 'fine-focus sealed tube'
_diffrn_radiation_type CuK\a
_diffrn_radiation_wavelength 1.54184
_diffrn_reflns_av_R_equivalents 0.0357
_diffrn_reflns_av_sigmaI/netI 0.0390
_diffrn_reflns_limit_h_max 6
_diffrn_reflns_limit_h_min -7
_diffrn_reflns_limit_k_max 9
_diffrn_reflns_limit_k_min -9
_diffrn_reflns_limit_l_max 24
_diffrn_reflns_limit_l_min -16
_diffrn_reflns_number 5435
_diffrn_reflns_theta_full 72.06
_diffrn_reflns_theta_max 72.06
_diffrn_reflns_theta_min 4.38
_exptl_absorpt_coefficient_mu 0.759
_exptl_absorpt_correction_T_max 0.9850
_exptl_absorpt_correction_T_min 0.6185
_exptl_crystal_density_diffrn 1.282
_exptl_crystal_density_method 'not measured'
_exptl_crystal_F_000 416
_exptl_crystal_size_max 0.70
_exptl_crystal_size_mid 0.07
_exptl_crystal_size_min 0.02
_refine_diff_density_max 0.215
_refine_diff_density_min -0.241
_refine_diff_density_rms 0.041
_refine_ls_abs_structure_details 'Flack H D (1983), Acta Cryst. A39, 876-881'
_refine_ls_abs_structure_Flack -0.2(3)
_refine_ls_extinction_method none
_refine_ls_goodness_of_fit_ref 1.055
_refine_ls_hydrogen_treatment mixed
_refine_ls_matrix_type full
_refine_ls_number_parameters 129
_refine_ls_number_reflns 1931
_refine_ls_number_restraints 0
_refine_ls_restrained_S_all 1.055
_refine_ls_R_factor_all 0.0479
_refine_ls_R_factor_gt 0.0448
_refine_ls_shift/su_max 0.000
_refine_ls_shift/su_mean 0.000
_refine_ls_structure_factor_coef Fsqd
_refine_ls_weighting_details 'calc w=1/[\s^2^(Fo^2^)+(0.0584P)^2^+0.1727P] where P=(Fo^2^+2Fc^2^)/3'
_refine_ls_weighting_scheme calc
_refine_ls_wR_factor_gt 0.1096
_refine_ls_wR_factor_ref 0.1139
_reflns_number_gt 1809
_reflns_number_total 1931
_reflns_threshold_expression >2sigma(I)
_cod_data_source_file np500951s_si_003.cif
_cod_data_source_block exp_1880
_cod_depositor_comments 'Adding full bibliography for 1520671--1520672.cif.'
_cod_database_code 1520672

loop_
_symmetry_equiv_pos_as_xyz
'x, y, z'
'-x+1/2, -y, z+1/2'
'x+1/2, -y+1/2, -z'
'-x, y+1/2, -z+1/2'

loop_
_atom_site_label
_atom_site_type_symbol
_atom_site_fract_x
_atom_site_fract_y
_atom_site_fract_z
_atom_site_U_iso_or_equiv
_atom_site_adp_type
_atom_site_occupancy
_atom_site_symmetry_multiplicity
_atom_site_calc_flag
_atom_site_refinement_flags
O1 O 1.0517(2) 0.1467(2) 0.03350(7) 0.0351(4) Uani 1 1 d .
O2 O 0.8670(2) 0.31540(18) 0.09974(7) 0.0301(4) Uani 1 1 d .
O3 O 0.1613(3) 0.4278(2) 0.25291(7) 0.0408(4) Uani 1 1 d .
C1 C 0.2411(3) 0.3629(3) 0.20384(10) 0.0280(5) Uani 1 1 d .
C2 C 0.2569(3) 0.1812(3) 0.20118(10) 0.0288(5) Uani 1 1 d .
H2 H 0.1677 0.1207 0.2309 0.035 Uiso 1 1 calc R
C3 C 0.3843(3) 0.0940(3) 0.16103(9) 0.0278(5) Uani 1 1 d .
H3 H 0.3733 -0.0228 0.1637 0.033 Uiso 1 1 calc R
C4 C 0.5433(3) 0.1626(2) 0.11203(9) 0.0244(4) Uani 1 1 d .
H4 H 0.4617 0.1988 0.0717 0.029 Uiso 1 1 calc R
C5 C 0.6685(3) 0.3107(3) 0.13957(10) 0.0280(5) Uani 1 1 d .
H5 H 0.7072 0.2894 0.1869 0.034 Uiso 1 1 calc R
C6 C 0.5560(3) 0.4755(3) 0.13413(10) 0.0291(5) Uani 1 1 d .
H6A H 0.5860 0.5230 0.0899 0.035 Uiso 1 1 calc R
H6B H 0.6177 0.5514 0.1676 0.035 Uiso 1 1 calc R
C7 C 0.3079(3) 0.4654(3) 0.14410(10) 0.0266(5) Uani 1 1 d .
H7 H 0.2463 0.4097 0.1041 0.032 Uiso 1 1 calc R
C8 C 0.7268(3) 0.0475(3) 0.09067(10) 0.0284(5) Uani 1 1 d .
H8 H 0.7793 -0.0139 0.1305 0.034 Uiso 1 1 calc R
C9 C 0.9001(3) 0.1671(3) 0.07016(9) 0.0290(5) Uani 1 1 d .
C10 C 0.6704(4) -0.0776(3) 0.03731(11) 0.0362(5) Uani 1 1 d .
H10A H 0.5640 -0.1566 0.0547 0.054 Uiso 1 1 calc R
H10B H 0.8023 -0.1367 0.0239 0.054 Uiso 1 1 calc R
H10C H 0.6085 -0.0202 -0.0010 0.054 Uiso 1 1 calc R
C11 C 0.2076(4) 0.6373(3) 0.14726(11) 0.0351(5) Uani 1 1 d .
H11A H 0.2589 0.6941 0.1871 0.053 Uiso 1 1 calc R
H11B H 0.0488 0.6279 0.1487 0.053 Uiso 1 1 calc R
H11C H 0.2506 0.7004 0.1080 0.053 Uiso 1 1 calc R

loop_
_atom_site_aniso_label
_atom_site_aniso_U_11
_atom_site_aniso_U_22
_atom_site_aniso_U_33
_atom_site_aniso_U_23
_atom_site_aniso_U_13
_atom_site_aniso_U_12
O1 0.0248(7) 0.0572(10) 0.0233(7) 0.0008(7) 0.0046(6) 0.0011(8)
O2 0.0213(7) 0.0455(9) 0.0236(7) -0.0034(6) 0.0016(6) -0.0052(7)
O3 0.0442(10) 0.0532(10) 0.0251(8) -0.0083(8) 0.0108(7) -0.0014(9)
C1 0.0211(9) 0.0433(12) 0.0197(9) -0.0043(10) -0.0003(8) -0.0029(9)
C2 0.0244(10) 0.0413(12) 0.0208(10) 0.0077(10) 0.0010(8) -0.0051(10)
C3 0.0273(10) 0.0326(11) 0.0234(10) 0.0038(9) 0.0003(8) -0.0039(9)
C4 0.0235(9) 0.0313(10) 0.0185(9) 0.0007(8) -0.0015(8) -0.0004(9)
C5 0.0221(9) 0.0446(13) 0.0172(9) -0.0030(9) 0.0005(8) -0.0058(10)
C6 0.0268(11) 0.0362(12) 0.0242(10) -0.0069(9) 0.0029(9) -0.0114(9)
C7 0.0260(11) 0.0317(11) 0.0221(10) -0.0053(8) 0.0008(9) -0.0053(8)
C8 0.0270(11) 0.0379(12) 0.0203(10) 0.0046(9) 0.0030(8) 0.0040(9)
C9 0.0261(10) 0.0449(12) 0.0159(9) 0.0036(9) -0.0044(8) 0.0007(10)
C10 0.0386(13) 0.0360(11) 0.0339(12) -0.0025(10) 0.0109(10) -0.0012(11)
C11 0.0380(12) 0.0337(11) 0.0336(11) -0.0067(10) 0.0086(10) -0.0043(10)

loop_
_atom_type_symbol
_atom_type_description
_atom_type_scat_dispersion_real
_atom_type_scat_dispersion_imag
_atom_type_scat_source
C C 0.0181 0.0091 'International Tables Vol C Tables 4.2.6.8 and 6.1.1.4'
H H 0.0000 0.0000 'International Tables Vol C Tables 4.2.6.8 and 6.1.1.4'
O O 0.0492 0.0322 'International Tables Vol C Tables 4.2.6.8 and 6.1.1.4'

loop_
_geom_angle_atom_site_label_1
_geom_angle_atom_site_label_2
_geom_angle_atom_site_label_3
_geom_angle
C9 O2 C5 110.18(15)
O3 C1 C2 118.94(19)
O3 C1 C7 121.1(2)
C2 C1 C7 119.82(17)
C3 C2 C1 126.16(19)
C3 C2 H2 116.9
C1 C2 H2 116.9
C2 C3 C4 126.2(2)
C2 C3 H3 116.9
C4 C3 H3 116.9
C3 C4 C8 116.27(17)
C3 C4 C5 112.26(16)
C8 C4 C5 102.12(16)
C3 C4 H4 108.6
C8 C4 H4 108.6
C5 C4 H4 108.6
O2 C5 C6 108.68(17)
O2 C5 C4 103.89(15)
C6 C5 C4 115.89(16)
O2 C5 H5 109.4
C6 C5 H5 109.4
C4 C5 H5 109.4
C5 C6 C7 113.43(18)
C5 C6 H6A 108.9
C7 C6 H6A 108.9
C5 C6 H6B 108.9
C7 C6 H6B 108.9
H6A C6 H6B 107.7
C1 C7 C11 110.85(17)
C1 C7 C6 113.57(18)
C11 C7 C6 110.93(18)
C1 C7 H7 107.0
C11 C7 H7 107.0
C6 C7 H7 107.0
C9 C8 C10 113.38(17)
C9 C8 C4 102.05(17)
C10 C8 C4 116.07(18)
C9 C8 H8 108.3
C10 C8 H8 108.3
C4 C8 H8 108.3
O1 C9 O2 120.6(2)
O1 C9 C8 129.3(2)
O2 C9 C8 110.09(17)
C8 C10 H10A 109.5
C8 C10 H10B 109.5
H10A C10 H10B 109.5
C8 C10 H10C 109.5
H10A C10 H10C 109.5
H10B C10 H10C 109.5
C7 C11 H11A 109.5
C7 C11 H11B 109.5
H11A C11 H11B 109.5
C7 C11 H11C 109.5
H11A C11 H11C 109.5
H11B C11 H11C 109.5

loop_
_geom_bond_atom_site_label_1
_geom_bond_atom_site_label_2
_geom_bond_distance
O1 C9 1.202(2)
O2 C9 1.357(2)
O2 C5 1.463(2)
O3 C1 1.225(2)
C1 C2 1.476(3)
C1 C7 1.522(3)
C2 C3 1.330(3)
C2 H2 0.9500
C3 C4 1.499(3)
C3 H3 0.9500
C4 C8 1.526(3)
C4 C5 1.530(3)
C4 H4 1.0000
C5 C6 1.507(3)
C5 H5 1.0000
C6 C7 1.541(3)
C6 H6A 0.9900
C6 H6B 0.9900
C7 C11 1.524(3)
C7 H7 1.0000
C8 C9 1.499(3)
C8 C10 1.520(3)
C8 H8 1.0000
C10 H10A 0.9800
C10 H10B 0.9800
C10 H10C 0.9800
C11 H11A 0.9800
C11 H11B 0.9800
C11 H11C 0.9800

loop_
_geom_torsion_atom_site_label_1
_geom_torsion_atom_site_label_2
_geom_torsion_atom_site_label_3
_geom_torsion_atom_site_label_4
_geom_torsion
O3 C1 C2 C3 -161.9(2)
C7 C1 C2 C3 22.6(3)
C1 C2 C3 C4 2.3(3)
C2 C3 C4 C8 157.9(2)
C2 C3 C4 C5 40.8(3)
C9 O2 C5 C6 -142.99(16)
C9 O2 C5 C4 -19.0(2)
C3 C4 C5 O2 156.97(16)
C8 C4 C5 O2 31.73(18)
C3 C4 C5 C6 -83.9(2)
C8 C4 C5 C6 150.85(17)
O2 C5 C6 C7 152.67(16)
C4 C5 C6 C7 36.2(2)
O3 C1 C7 C11 -15.3(3)
C2 C1 C7 C11 160.05(18)
O3 C1 C7 C6 110.3(2)
C2 C1 C7 C6 -74.3(2)
C5 C6 C7 C1 46.8(2)
C5 C6 C7 C11 172.41(17)
C3 C4 C8 C9 -154.90(17)
C5 C4 C8 C9 -32.35(18)
C3 C4 C8 C10 81.3(2)
C5 C4 C8 C10 -156.14(17)
C5 O2 C9 O1 177.74(18)
C5 O2 C9 C8 -2.3(2)
C10 C8 C9 O1 -31.9(3)
C4 C8 C9 O1 -157.5(2)
C10 C8 C9 O2 148.13(18)
C4 C8 C9 O2 22.6(2)
